data_2205225
loop_
_publ_author_name
'Jing-Jun Hao'
'Hu Xu'
'Hai-Bing Song'
'You-Ming Wang'
'Zheng-Ming Li'

_publ_section_title 3-(Imidazolidin-2-ylidene)-6-methyl-3,4,5,6-tetrahydro-2<i>H</i>-pyran-2,4-dione
_journal_issue 3
_journal_name_full 'Acta Crystallographica Section E'
_journal_page_first o749
_journal_page_last o750
_journal_paper_doi 10.1107/S1600536805004812
_journal_volume 61
_journal_year 2005
_chemical_formula_iupac 'C9 H12 N2 O3'
_chemical_formula_moiety 'C9 H12 N2 O3'
_chemical_formula_sum 'C9 H12 N2 O3'
_chemical_formula_weight 196.21
_chemical_melting_point 448.5
_chemical_name_systematic
;
3-(Imidazolidin-2-ylidene)-6-methyl-3,4,5,6-tetrahydro-2H-pyran-2,4-dione
;
_space_group_IT_number 11
_symmetry_cell_setting monoclinic
_symmetry_space_group_name_Hall '-P 2yb'
_symmetry_space_group_name_H-M 'P 1 21/m 1'
_atom_sites_solution_hydrogens geom
_atom_sites_solution_primary direct
_atom_sites_solution_secondary difmap
_cell_angle_alpha 90.00
_cell_angle_beta 92.866(5)
_cell_angle_gamma 90.00
_cell_formula_units_Z 2
_cell_length_a 7.195(2)
_cell_length_b 7.106(2)
_cell_length_c 9.131(3)
_cell_measurement_reflns_used 920
_cell_measurement_temperature 293(2)
_cell_measurement_theta_max 25.80
_cell_measurement_theta_min 2.23
_cell_volume 466.3(2)
_computing_cell_refinement 'SAINT (Bruker, 1998)'
_computing_data_collection 'SMART (Bruker, 1998)'
_computing_data_reduction SAINT
_computing_molecular_graphics SHELXTL
_computing_publication_material SHELXTL
_computing_structure_refinement SHELXTL
_computing_structure_solution 'SHELXTL (Sheldrick, 1997)'
_diffrn_ambient_temperature 293(2)
_diffrn_measured_fraction_theta_full 0.994
_diffrn_measured_fraction_theta_max 0.994
_diffrn_measurement_device_type 'Bruker SMART CCD area-detector'
_diffrn_measurement_method '\f and \w'
_diffrn_radiation_monochromator graphite
_diffrn_radiation_source 'fine-focus sealed tube'
_diffrn_radiation_type MoK\a
_diffrn_radiation_wavelength 0.71073
_diffrn_reflns_av_R_equivalents 0.0248
_diffrn_reflns_av_sigmaI/netI 0.0261
_diffrn_reflns_limit_h_max 8
_diffrn_reflns_limit_h_min -8
_diffrn_reflns_limit_k_max 7
_diffrn_reflns_limit_k_min -8
_diffrn_reflns_limit_l_max 10
_diffrn_reflns_limit_l_min -11
_diffrn_reflns_number 2713
_diffrn_reflns_theta_full 26.42
_diffrn_reflns_theta_max 26.42
_diffrn_reflns_theta_min 2.23
_diffrn_standards_number 0
_exptl_absorpt_coefficient_mu 0.106
_exptl_absorpt_correction_T_max 0.989
_exptl_absorpt_correction_T_min 0.947
_exptl_absorpt_correction_type multi-scan
_exptl_absorpt_process_details '(SADABS; Sheldrick, 1996)'
_exptl_crystal_colour colourless
_exptl_crystal_density_diffrn 1.398
_exptl_crystal_density_method 'not measured'
_exptl_crystal_description block
_exptl_crystal_F_000 208
_exptl_crystal_size_max 0.40
_exptl_crystal_size_mid 0.10
_exptl_crystal_size_min 0.10
_refine_diff_density_max 0.160
_refine_diff_density_min -0.145
_refine_ls_extinction_method none
_refine_ls_goodness_of_fit_ref 1.065
_refine_ls_hydrogen_treatment mixed
_refine_ls_matrix_type full
_refine_ls_number_parameters 98
_refine_ls_number_reflns 1030
_refine_ls_number_restraints 2
_refine_ls_restrained_S_all 1.064
_refine_ls_R_factor_all 0.0689
_refine_ls_R_factor_gt 0.0446
_refine_ls_shift/su_max 0.001
_refine_ls_shift/su_mean 0.000
_refine_ls_structure_factor_coef Fsqd
_refine_ls_weighting_details 'calc w = 1/[\s^2^(Fo^2^)+(0.065P)^2^+0.0755P] where P = (Fo^2^+2Fc^2^)/3'
_refine_ls_weighting_scheme calc
_refine_ls_wR_factor_gt 0.1212
_refine_ls_wR_factor_ref 0.1377
_reflns_number_gt 701
_reflns_number_total 1030
_reflns_threshold_expression I>2\s(I)
_cod_data_source_file cf6397.cif
_cod_data_source_block I
_cod_original_sg_symbol_H-M 'P 21/m'
_cod_database_code 2205225
_cod_database_fobs_code 2205225

loop_
_symmetry_equiv_pos_as_xyz
x,y,z
-x,-y,-z
x,1/2-y,z
-x,-1/2+y,-z

loop_
_atom_site_label
_atom_site_fract_x
_atom_site_fract_y
_atom_site_fract_z
_atom_site_U_iso_or_equiv
_atom_site_adp_type
_atom_site_calc_flag
_atom_site_refinement_flags
_atom_site_occupancy
_atom_site_type_symbol
O1 0.4535(2) 0.7500 -0.02228(17) 0.0618(6) Uani d S 1 O
O2 0.7217(2) 0.7500 0.09917(18) 0.0685(6) Uani d S 1 O
O3 0.1694(2) 0.7500 0.3511(2) 0.0995(9) Uani d S 1 O
N1 0.7472(3) 0.7500 0.3931(2) 0.0679(7) Uani d SD 1 N
H1A 0.819(3) 0.7500 0.320(2) 0.081 Uiso d SD 1 H
N2 0.4916(3) 0.7500 0.5059(2) 0.0606(6) Uani d SD 1 N
H2A 0.3710(14) 0.7500 0.503(3) 0.073 Uiso d SD 1 H
C1 0.1778(5) 0.728(6) -0.1748(4) 0.089(6) Uani d P 0.50 C
H1B 0.0495 0.6900 -0.1795 0.134 Uiso d PR 0.50 H
H1C 0.1871 0.8564 -0.2053 0.134 Uiso d PR 0.50 H
H1D 0.2463 0.6491 -0.2385 0.134 Uiso d PR 0.50 H
C2 0.2568(4) 0.6922(5) -0.0199(4) 0.0554(11) Uani d P 0.50 C
H2B 0.2472 0.5615 0.0053 0.067 Uiso d PR 0.50 H
C3 0.1683(4) 0.8118(5) 0.0907(4) 0.0558(11) Uani d P 0.50 C
H3A 0.0362 0.7918 0.0891 0.067 Uiso d PR 0.50 H
H3B 0.1922 0.9423 0.0721 0.067 Uiso d PR 0.50 H
C4 0.2617(3) 0.7500 0.2400(3) 0.0716(9) Uani d S 1 C
C5 0.4574(3) 0.7500 0.2413(2) 0.0434(6) Uani d S 1 C
C6 0.5525(3) 0.7500 0.1066(3) 0.0493(6) Uani d S 1 C
C7 0.5646(3) 0.7500 0.3762(2) 0.0461(6) Uani d S 1 C
C8 0.8119(4) 0.7500 0.5456(3) 0.0709(8) Uani d S 1 C
H8A 0.8846 0.8601 0.5696 0.085 Uiso d R 1 H
C9 0.6320(4) 0.7500 0.6250(3) 0.0623(7) Uani d S 1 C
H9A 0.6222 0.8600 0.6851 0.075 Uiso d R 1 H

loop_
_atom_site_aniso_label
_atom_site_aniso_U_11
_atom_site_aniso_U_22
_atom_site_aniso_U_33
_atom_site_aniso_U_12
_atom_site_aniso_U_13
_atom_site_aniso_U_23
O1 0.0403(9) 0.1040(15) 0.0408(10) 0.000 0.0007(7) 0.000
O2 0.0322(9) 0.1230(17) 0.0507(11) 0.000 0.0066(7) 0.000
O3 0.0420(10) 0.200(3) 0.0577(12) 0.000 0.0184(9) 0.000
N1 0.0425(11) 0.120(2) 0.0410(12) 0.000 -0.0010(9) 0.000
N2 0.0522(12) 0.0878(16) 0.0423(11) 0.000 0.0080(9) 0.000
C1 0.0626(19) 0.149(17) 0.0538(18) -0.008(5) -0.0168(15) 0.016(7)
C2 0.0445(16) 0.071(3) 0.0506(18) -0.0054(14) -0.0044(13) 0.0028(14)
C3 0.0322(14) 0.071(3) 0.064(2) 0.0007(13) -0.0021(14) 0.0022(15)
C4 0.0384(13) 0.124(3) 0.0529(16) 0.000 0.0087(12) 0.000
C5 0.0351(12) 0.0530(14) 0.0423(12) 0.000 0.0046(9) 0.000
C6 0.0372(12) 0.0667(16) 0.0441(13) 0.000 0.0026(9) 0.000
C7 0.0448(12) 0.0510(14) 0.0430(13) 0.000 0.0063(10) 0.000
C8 0.0628(17) 0.100(2) 0.0483(15) 0.000 -0.0098(13) 0.000
C9 0.0741(18) 0.0703(17) 0.0420(13) 0.000 -0.0022(12) 0.000

loop_
_atom_type_symbol
_atom_type_description
_atom_type_scat_dispersion_real
_atom_type_scat_dispersion_imag
_atom_type_scat_source
C C 0.0033 0.0016 'International Tables Vol C Tables 4.2.6.8 and 6.1.1.4'
H H 0.0000 0.0000 'International Tables Vol C Tables 4.2.6.8 and 6.1.1.4'
N N 0.0061 0.0033 'International Tables Vol C Tables 4.2.6.8 and 6.1.1.4'
O O 0.0106 0.0060 'International Tables Vol C Tables 4.2.6.8 and 6.1.1.4'

loop_
_geom_angle_atom_site_label_1
_geom_angle_atom_site_label_2
_geom_angle_atom_site_label_3
_geom_angle
C6 O1 C2 116.97(19)
C7 N1 C8 112.6(2)
C7 N1 H1A 123(2)
C8 N1 H1A 124(2)
C7 N2 C9 112.4(2)
C7 N2 H2A 114.6(19)
C9 N2 H2A 133.1(19)
C2 C1 H1B 108.0
C2 C1 H1C 113.6
H1B C1 H1C 109.5
C2 C1 H1D 106.7
H1B C1 H1D 109.5
H1C C1 H1D 109.5
C3 C2 O1 107.1(2)
O1 C2 C3 107.1(2)
O1 C2 C1 104.8(6)
C3 C2 C1 112.6(12)
C3 C2 H2B 110.6
O1 C2 H2B 110.7
C1 C2 H2B 110.9
C2 C3 C4 104.7(2)
C2 C3 H3A 111.2
C4 C3 H3A 110.9
C2 C3 H3B 110.2
C4 C3 H3B 110.8
H3A C3 H3B 109.0
O3 C4 C5 124.7(2)
O3 C4 C3 119.5(2)
C5 C4 C3 113.3(2)
C4 C5 C7 120.4(2)
C4 C5 C6 120.8(2)
C7 C5 C6 118.8(2)
O2 C6 O1 115.9(2)
O2 C6 C5 124.5(2)
O1 C6 C5 119.7(2)
N1 C7 N2 109.6(2)
N1 C7 C5 126.7(2)
N2 C7 C5 123.7(2)
N1 C8 C9 102.7(2)
N1 C8 H8A 111.4
C9 C8 H8A 111.1
N2 C9 C8 102.8(2)
N2 C9 H9A 111.2
C8 C9 H9A 111.3

loop_
_geom_bond_atom_site_label_1
_geom_bond_atom_site_label_2
_geom_bond_distance
O1 C6 1.345(3)
O1 C2 1.475(3)
O2 C6 1.223(3)
O3 C4 1.240(3)
N1 C7 1.315(3)
N1 C8 1.446(3)
N2 C7 1.319(3)
N2 C9 1.447(3)
C1 H1B 0.960
C1 H1C 0.960
C1 H1D 0.960
C1 C2 1.519(8)
C2 C3 1.487(4)
C2 H2B 0.960
C3 H3A 0.960
C3 H3B 0.9599
C4 C5 1.408(3)
C4 C3 1.553(4)
C5 C7 1.421(3)
C5 C6 1.436(3)
C8 C9 1.515(4)
C8 H8A 0.960
C9 H9A 0.960

loop_
_geom_hbond_atom_site_label_D
_geom_hbond_atom_site_label_H
_geom_hbond_atom_site_label_A
_geom_hbond_site_symmetry_A
_geom_hbond_distance_DH
_geom_hbond_distance_HA
_geom_hbond_distance_DA
_geom_hbond_angle_DHA
N1 H1A O2 . 0.864(10) 2.10(3) 2.681(3) 124(2)
N2 H2A O3 . 0.867(10) 1.96(2) 2.655(3) 137(3)
N1 H1A O3 1_655 0.864(10) 2.52(3) 3.081(3) 123(2)
